data_1515557
loop_
_publ_author_name
'Leontiev, Alexandre V.'
'Serpell, Christopher J.'
'White, Nicholas G.'
'Beer, Paul D.'

_publ_section_title
;
 Cation-induced molecular motion of spring-like [2]catenanes
;
_journal_issue 5
_journal_name_full 'Chemical Science'
_journal_page_first 922
_journal_paper_doi 10.1039/c1sc00034a
_journal_volume 2
_journal_year 2011
_chemical_compound_source synthesized
_chemical_formula_moiety 'C64 H64 N2 O12, C38 H42 N3 O8, 2(H2 O), Cl'
_chemical_formula_sum 'C102 H110 Cl N5 O22'
_chemical_formula_weight 1793.47
_space_group_IT_number 14
_symmetry_cell_setting monoclinic
_symmetry_space_group_name_Hall '-P 2ybc'
_symmetry_space_group_name_H-M 'P 1 21/c 1'
_atom_sites_solution_hydrogens geom
_atom_sites_solution_primary direct
_audit_creation_date 10-07-16
_audit_creation_method CRYSTALS_ver_14.07
_cell_angle_alpha 90
_cell_angle_beta 97.6220(10)
_cell_angle_gamma 90
_cell_formula_units_Z 4
_cell_length_a 12.2168(13)
_cell_length_b 24.953(3)
_cell_length_c 31.028(3)
_cell_measurement_reflns_used 16648
_cell_measurement_temperature 150
_cell_measurement_theta_max 31.6
_cell_measurement_theta_min 1.9
_cell_volume 9375.2(18)
_computing_cell_refinement 'CrystalClear (Rigaku, 1997--2002)'
_computing_data_collection 'CrystalClear (Rigaku, 1997--2002)'
_computing_data_reduction 'CrystalClear (Rigaku, 1997--2002)'
_computing_publication_material 'CRYSTALS (Betteridge et al., 2003)'
_computing_structure_refinement 'CRYSTALS (Betteridge et al., 2003)'
_computing_structure_solution 'Superflip (Palatinus & Chapuis, 2007)'
_diffrn_ambient_temperature 150
_diffrn_measured_fraction_theta_full 0.978
_diffrn_measured_fraction_theta_max 0.875
_diffrn_measurement_device
;
Serial
;
_diffrn_measurement_device_type
;
Serial
;
_diffrn_measurement_method \w-scans
_diffrn_radiation_monochromator 'Si(1 1 1) double-crystal monochromator'
_diffrn_radiation_type Synchrotron
_diffrn_radiation_wavelength 0.68890
_diffrn_reflns_av_R_equivalents 0.149
_diffrn_reflns_limit_h_max 18
_diffrn_reflns_limit_h_min -18
_diffrn_reflns_limit_k_max 37
_diffrn_reflns_limit_k_min -37
_diffrn_reflns_limit_l_max 47
_diffrn_reflns_limit_l_min -47
_diffrn_reflns_number 107830
_diffrn_reflns_theta_full 25.019
_diffrn_reflns_theta_max 31.6
_diffrn_reflns_theta_min 1.9
_diffrn_standards_interval_count 0
_diffrn_standards_interval_time 0
_diffrn_standards_number 0
_exptl_absorpt_coefficient_mu 0.117
_exptl_absorpt_correction_T_max 1.0000
_exptl_absorpt_correction_T_min 0.317
_exptl_absorpt_correction_type multi-scan
_exptl_absorpt_process_details
;
CrystalClear (Rigaku, 1997--2002)
;
_exptl_crystal_colour yellow
_exptl_crystal_density_diffrn 1.271
_exptl_crystal_density_method 'not measured'
_exptl_crystal_description plate
_exptl_crystal_F_000 3800
_exptl_crystal_size_max 0.08
_exptl_crystal_size_mid 0.04
_exptl_crystal_size_min 0.01
_refine_diff_density_max 1.33
_refine_diff_density_min -1.03
_refine_ls_extinction_method None
_refine_ls_goodness_of_fit_ref 1.0548
_refine_ls_hydrogen_treatment constr
_refine_ls_matrix_type full
_refine_ls_number_parameters 1171
_refine_ls_number_reflns 14003
_refine_ls_number_restraints 78
_refine_ls_R_factor_all 0.1268
_refine_ls_R_factor_gt 0.0971
_refine_ls_shift/su_max 0.0004240
_refine_ls_shift/su_mean 0.0000409
_refine_ls_structure_factor_coef Fsqd
_refine_ls_weighting_details
;
Method, part 1, Chebychev polynomial, (Watkin, 1994, Prince, 1982)
[weight] = 1.0/[A~0~*T~0~(x)+A~1~*T~1~(x) ... +A~n-1~]*T~n-1~(x)]
where A~i~ are the Chebychev coefficients listed below and x= Fcalc/Fmax
Method = Robust Weighting (Prince, 1982)
W = [weight] * [1-(deltaF/6*sigmaF)^2^]^2^
A~i~ are:
30.8 38.5 12.2
;
_refine_ls_weighting_scheme calc
_refine_ls_wR_factor_all 0.1927
_refine_ls_wR_factor_gt 0.1680
_refine_ls_wR_factor_ref 0.1927
_reflns_limit_h_max 18
_reflns_limit_h_min -18
_reflns_limit_k_max 37
_reflns_limit_k_min -37
_reflns_limit_l_max 47
_reflns_limit_l_min -47
_reflns_number_gt 9810
_reflns_number_total 30792
_reflns_threshold_expression I>2.0\s(I)
_oxford_diffrn_Wilson_B_factor 3.06
_oxford_diffrn_Wilson_scale 11.11
_oxford_refine_ls_r_factor_ref 0.1268
_oxford_refine_ls_scale 0.4282(6)
_oxford_reflns_number_all 14003
_oxford_reflns_threshold_expression_ref I>-3.0\s(I)
_oxford_structure_analysis_title 011NGW10
_cod_data_source_file c1sc00034a.txt
_cod_data_source_block 5Cl
_cod_depositor_comments
;
The following automatic conversions were performed:

'_exptl_absorpt_correction_type' value 'Multi-scan' changed to
'multi-scan' according to
/usr/data/users/saulius/automatic-downloads/retrospective/RSC/lib/dictionaries/cif_core.dic
dictionary named 'cif_core.dic' version 2.4.2 from 2011-04-26.

Automatic conversion script
Id: cif_fix_values 2281 2013-09-26 08:29:07Z andrius 
;
_cod_original_cell_volume 9375.1(17)
_cod_original_sg_symbol_Hall 'P 2ybc'
_cod_original_sg_symbol_H-M 'P 21/c '
_cod_original_formula_sum 'C102 H110 Cl1 N5 O22'
_cod_database_code 1515557

loop_
_symmetry_equiv_pos_as_xyz
x,y,z
-x,-y,-z
x,-y+1/2,z+1/2
-x,y+1/2,-z+1/2

loop_
_atom_site_label
_atom_site_type_symbol
_atom_site_fract_x
_atom_site_fract_y
_atom_site_fract_z
_atom_site_U_iso_or_equiv
_atom_site_occupancy
_atom_site_adp_type
_atom_site_refinement_flags_posn
_atom_site_refinement_flags_adp
_atom_site_disorder_group
C1 C 0.4520(4) 0.7329(2) 0.34541(17) 0.0529 1.0000 Uani . . .
Cl1 Cl 0.60973(12) 0.57702(6) 0.33729(4) 0.0574 1.0000 Uani . . .
C2 C 0.5453(5) 0.7172(2) 0.32729(15) 0.0542 1.0000 Uani . . .
C3 C 0.5762(5) 0.7445(2) 0.29129(16) 0.0554 1.0000 Uani . . .
C4 C 0.5111(5) 0.7858(2) 0.27291(18) 0.0673 1.0000 Uani . . .
C5 C 0.4173(5) 0.8013(3) 0.2911(2) 0.0733 1.0000 Uani . . .
C6 C 0.3893(5) 0.7751(2) 0.32714(18) 0.0633 1.0000 Uani . . .
C7 C 0.4192(4) 0.7065(2) 0.38548(17) 0.0550 1.0000 Uani . . .
O8 O 0.3523(3) 0.72895(17) 0.40655(13) 0.0699 1.0000 Uani . . .
N9 N 0.4650(3) 0.65949(17) 0.39768(12) 0.0484 1.0000 Uani . . .
C10 C 0.4285(4) 0.6306(2) 0.43455(16) 0.0548 1.0000 Uani . . .
C11 C 0.4618(4) 0.5731(2) 0.43547(16) 0.0511 1.0000 Uani . . .
O12 O 0.5776(3) 0.56872(14) 0.45304(10) 0.0493 1.0000 Uani . . .
C13 C 0.6179(4) 0.5173(2) 0.45837(14) 0.0452 1.0000 Uani . . .
C14 C 0.7186(4) 0.5106(2) 0.48455(14) 0.0451 1.0000 Uani . . .
C15 C 0.7649(4) 0.4612(2) 0.49207(14) 0.0467 1.0000 Uani . . .
C16 C 0.7120(4) 0.4161(2) 0.47317(15) 0.0458 1.0000 Uani . . .
C17 C 0.6119(4) 0.4221(2) 0.44631(15) 0.0487 1.0000 Uani . . .
C18 C 0.5659(4) 0.4720(2) 0.43879(15) 0.0487 1.0000 Uani . . .
O19 O 0.7491(3) 0.36411(15) 0.47862(11) 0.0574 1.0000 Uani . . .
C20 C 0.8399(4) 0.3533(2) 0.51159(16) 0.0535 1.0000 Uani . . .
C21 C 0.8405(5) 0.2951(2) 0.52016(16) 0.0590 1.0000 Uani . . .
H21 H 0.5882 0.6877 0.3392 0.0671 1.0000 Uiso R . .
O22 O 0.8609(3) 0.26659(14) 0.48148(10) 0.0520 1.0000 Uani . . .
C23 C 0.8339(4) 0.2130(2) 0.48215(15) 0.0503 1.0000 Uani . . .
C24 C 0.9127(4) 0.1754(2) 0.49731(15) 0.0502 1.0000 Uani . . .
C25 C 0.8817(5) 0.1216(2) 0.49950(16) 0.0576 1.0000 Uani . . .
C26 C 0.7722(5) 0.1044(2) 0.48690(17) 0.0587 1.0000 Uani . . .
C27 C 0.6980(5) 0.1434(2) 0.47020(16) 0.0585 1.0000 Uani . . .
C28 C 0.7247(4) 0.1969(2) 0.46701(16) 0.0538 1.0000 Uani . . .
C29 C 0.7369(6) 0.0470(3) 0.4931(2) 0.0720 1.0000 Uani . . .
C30 C 0.8293(8) 0.0122(3) 0.5123(5) 0.1842 1.0000 Uani . . .
C31 C 0.6818(9) 0.0230(3) 0.4499(3) 0.1373 1.0000 Uani . . .
C32 C 0.6440(7) 0.0468(3) 0.5227(2) 0.1116 1.0000 Uani . . .
C33 C 0.6389(5) 0.2364(3) 0.44618(16) 0.0618 1.0000 Uani . . .
C34 C 0.6007(4) 0.2204(2) 0.39980(17) 0.0584 1.0000 Uani . . .
C35 C 0.5044(5) 0.1970(3) 0.3863(2) 0.0750 1.0000 Uani . . .
C36 C 0.4759(5) 0.1760(3) 0.34150(19) 0.0714 1.0000 Uani . . .
C37 C 0.5552(5) 0.1856(3) 0.31082(18) 0.0672 1.0000 Uani . . .
C38 C 0.6511(5) 0.2104(2) 0.32222(16) 0.0587 1.0000 Uani . . .
C39 C 0.6788(5) 0.2307(2) 0.36734(16) 0.0538 1.0000 Uani . . .
O40 O 0.7650(3) 0.25527(16) 0.37863(11) 0.0622 1.0000 Uani . . .
O41 O 0.3923(4) 0.1499(2) 0.33078(15) 0.0988 1.0000 Uani . . .
H41 H 0.5303 0.8037 0.2479 0.0805 1.0000 Uiso R . .
C42 C 0.7376(4) 0.2182(2) 0.29272(16) 0.0598 1.0000 Uani . . .
C43 C 0.8366(5) 0.1827(2) 0.30720(15) 0.0546 1.0000 Uani . . .
C44 C 0.8223(5) 0.1280(2) 0.31100(16) 0.0589 1.0000 Uani . . .
C45 C 0.9080(5) 0.0939(2) 0.32732(16) 0.0590 1.0000 Uani . . .
C46 C 1.0104(5) 0.1175(2) 0.34070(16) 0.0569 1.0000 Uani . . .
C47 C 1.0287(5) 0.1720(2) 0.33792(16) 0.0555 1.0000 Uani . . .
C48 C 0.9410(5) 0.2048(2) 0.31970(15) 0.0538 1.0000 Uani . . .
C49 C 0.8908(5) 0.0339(3) 0.33251(18) 0.0682 1.0000 Uani . . .
C50 C 0.7686(7) 0.0190(3) 0.3304(3) 0.1212 1.0000 Uani . . .
C51 C 0.9315(8) 0.0041(3) 0.2957(3) 0.1236 1.0000 Uani . . .
H51 H 0.3723 0.8296 0.2782 0.0882 1.0000 Uiso R . .
C52 C 0.9448(8) 0.0138(4) 0.3769(2) 0.1299 1.0000 Uani . . .
C53 C 1.1382(4) 0.1949(3) 0.35774(16) 0.0622 1.0000 Uani . . .
C54 C 1.1672(4) 0.1753(2) 0.40381(17) 0.0552 1.0000 Uani . . .
C55 C 1.2520(4) 0.1432(2) 0.41747(18) 0.0619 1.0000 Uani . . .
C56 C 1.2767(5) 0.1265(2) 0.4631(2) 0.0651 1.0000 Uani . . .
C57 C 1.1988(5) 0.1414(2) 0.49324(17) 0.0589 1.0000 Uani . . .
C58 C 1.1120(4) 0.1727(2) 0.48079(16) 0.0500 1.0000 Uani . . .
C59 C 1.0930(4) 0.1927(2) 0.43552(16) 0.0501 1.0000 Uani . . .
O60 O 1.3624(3) 0.10103(19) 0.47584(15) 0.0838 1.0000 Uani . . .
O61 O 1.0184(3) 0.22455(16) 0.42430(11) 0.0597 1.0000 Uani . . .
H61 H 0.3265 0.7866 0.3398 0.0805 1.0000 Uiso R . .
O62 O 0.9561(3) 0.25969(15) 0.31663(10) 0.0577 1.0000 Uani . . .
C63 C 0.9768(6) 0.2768(3) 0.27384(17) 0.0702 1.0000 Uani . . .
C64 C 0.9205(5) 0.3293(2) 0.26290(17) 0.0674 1.0000 Uani . . .
O65 O 0.9751(3) 0.37053(16) 0.28772(12) 0.0661 1.0000 Uani . . .
C66 C 0.9300(5) 0.4213(2) 0.28274(16) 0.0534 1.0000 Uani . . .
C67 C 0.9922(5) 0.4624(2) 0.30356(16) 0.0581 1.0000 Uani . . .
C68 C 0.9553(5) 0.5146(2) 0.30037(17) 0.0590 1.0000 Uani . . .
C69 C 0.8555(5) 0.5263(2) 0.27562(16) 0.0547 1.0000 Uani . . .
C70 C 0.7927(5) 0.4851(2) 0.25506(16) 0.0581 1.0000 Uani . . .
C71 C 0.8292(5) 0.4331(2) 0.25840(16) 0.0573 1.0000 Uani . . .
O72 O 0.8141(3) 0.57738(17) 0.26747(12) 0.0656 1.0000 Uani . . .
C73 C 0.8822(5) 0.6206(2) 0.28251(19) 0.0650 1.0000 Uani . . .
C74 C 0.8283(6) 0.6705(3) 0.2635(2) 0.0752 1.0000 Uani . . .
N75 N 0.7262(4) 0.68334(19) 0.28122(13) 0.0598 1.0000 Uani . . .
C76 C 0.6788(5) 0.7314(2) 0.27280(16) 0.0628 1.0000 Uani . . .
O77 O 0.7242(4) 0.76515(17) 0.25182(14) 0.0821 1.0000 Uani . . .
H91 H 0.5179 0.6455 0.3834 0.0603 1.0000 Uiso R . .
C101 C 1.1606(6) 0.3607(3) 0.3848(2) 0.0858 1.0000 Uani . . .
H101 H 0.4607 0.6470 0.4608 0.0682 1.0000 Uiso R . .
C102 C 1.2778(7) 0.3713(3) 0.3978(3) 0.1136 1.0000 Uani . . .
H102 H 0.3504 0.6331 0.4323 0.0682 1.0000 Uiso R . .
C103 C 1.3199(6) 0.3647(3) 0.4413(3) 0.0974 1.0000 Uani . . .
C104 C 1.2579(6) 0.3481(3) 0.4715(3) 0.0926 1.0000 Uani . . .
C105 C 1.1496(6) 0.3385(2) 0.4597(2) 0.0719 1.0000 Uani . . .
C106 C 1.1000(5) 0.3455(2) 0.41715(17) 0.0562 1.0000 Uani . . .
C107 C 0.9805(5) 0.3337(2) 0.40622(17) 0.0581 1.0000 Uani . . .
N108 N 0.9110(4) 0.38236(18) 0.39399(12) 0.0515 1.0000 Uani . . .
C109 C 0.8167(5) 0.3744(2) 0.36711(16) 0.0539 1.0000 Uani . . .
C110 C 0.7456(4) 0.4156(2) 0.35483(15) 0.0502 1.0000 Uani . . .
C111 C 0.7716(4) 0.4666(2) 0.37049(14) 0.0479 1.0000 Uani . . .
H111 H 0.4187 0.5532 0.4532 0.0629 1.0000 Uiso R . .
C112 C 0.8705(4) 0.4749(2) 0.39786(14) 0.0459 1.0000 Uani . . .
H112 H 0.4507 0.5594 0.4067 0.0629 1.0000 Uiso R . .
C113 C 0.9376(4) 0.4314(2) 0.40989(15) 0.0501 1.0000 Uani . . .
C114 C 0.6428(5) 0.4004(2) 0.32559(17) 0.0598 1.0000 Uani . . .
O115 O 0.6324(4) 0.35490(18) 0.31060(14) 0.0831 1.0000 Uani . . .
N116 N 0.5674(4) 0.4379(2) 0.31624(14) 0.0608 1.0000 Uani . . .
C117 C 0.4640(5) 0.4258(3) 0.28741(19) 0.0747 1.0000 Uani . . .
C118 C 0.3904(5) 0.4725(3) 0.28470(18) 0.0701 1.0000 Uani . . .
O119 O 0.3528(3) 0.47900(18) 0.32684(12) 0.0701 1.0000 Uani . . .
C120 C 0.2927(4) 0.5244(2) 0.33259(17) 0.0583 1.0000 Uani . . .
C121 C 0.2868(5) 0.5694(3) 0.30707(18) 0.0684 1.0000 Uani . . .
C122 C 0.2267(5) 0.6138(3) 0.31683(18) 0.0669 1.0000 Uani . . .
C123 C 0.1697(5) 0.6123(2) 0.35279(16) 0.0577 1.0000 Uani . . .
C124 C 0.1757(5) 0.5666(2) 0.37816(17) 0.0613 1.0000 Uani . . .
C125 C 0.2343(4) 0.5228(2) 0.36872(16) 0.0585 1.0000 Uani . . .
O126 O 0.1102(4) 0.65423(19) 0.36518(13) 0.0833 1.0000 Uani . U .
C127 C 0.1123(5) 0.7036(2) 0.34252(19) 0.0718 1.0000 Uani D U .
C128 C 0.0586(9) 0.7468(3) 0.3662(2) 0.1674 1.0000 Uani D U 1
O129 O 0.0463(4) 0.7917(2) 0.34086(13) 0.1002 1.0000 Uani D U 1
C130 C 0.0612(8) 0.8403(3) 0.3687(3) 0.1647 1.0000 Uani D U 1
C131 C 0.1712(8) 0.8582(3) 0.3714(3) 0.1646 1.0000 Uani D U 1
C132 C 0.1951(7) 0.9043(4) 0.3533(2) 0.1718 1.0000 Uani D U 1
C133 C 0.3021(9) 0.9310(5) 0.3673(2) 0.1943 1.0000 Uani D U 1
O134 O 0.3626(4) 0.9370(2) 0.33095(16) 0.1229 1.0000 Uani D U 1
C135 C 0.4661(7) 0.9612(2) 0.3457(3) 0.1465 1.0000 Uani D U 1
C136 C 0.5540(6) 0.9184(3) 0.3516(3) 0.1252 1.0000 Uani D U .
O137 O 0.5376(5) 0.8850(2) 0.38723(18) 0.1132 1.0000 Uani . . .
C138 C 0.6093(7) 0.8427(3) 0.3963(3) 0.0905 1.0000 Uani . . .
C139 C 0.6993(8) 0.8341(3) 0.3747(3) 0.0974 1.0000 Uani . . .
C140 C 0.7705(6) 0.7894(3) 0.3846(2) 0.0924 1.0000 Uani . . .
C141 C 0.7490(6) 0.7557(2) 0.4179(2) 0.0751 1.0000 Uani . . .
H141 H 0.7558 0.5414 0.4973 0.0577 1.0000 Uiso R . .
C142 C 0.6566(7) 0.7653(3) 0.4399(2) 0.0854 1.0000 Uani . . .
C143 C 0.5888(6) 0.8084(3) 0.4287(2) 0.0895 1.0000 Uani . . .
O144 O 0.8194(4) 0.71298(16) 0.43054(14) 0.0791 1.0000 Uani . . .
C145 C 0.7876(5) 0.6643(2) 0.40881(18) 0.0651 1.0000 Uani . . .
C146 C 0.8754(5) 0.6234(2) 0.42309(17) 0.0582 1.0000 Uani . . .
N147 N 0.8469(3) 0.57173(17) 0.40371(12) 0.0496 1.0000 Uani . . .
C148 C 0.9067(4) 0.5279(2) 0.41695(15) 0.0492 1.0000 Uani . . .
O149 O 0.9920(3) 0.53114(15) 0.44352(11) 0.0590 1.0000 Uani . . .
C149 C 1.0328(4) 0.1914(2) 0.51110(15) 0.0538 1.0000 Uani . . .
H151 H 0.8333 0.4573 0.5103 0.0591 1.0000 Uiso R . .
H171 H 0.5762 0.3913 0.4331 0.0598 1.0000 Uiso R . .
H181 H 0.4979 0.4759 0.4203 0.0620 1.0000 Uiso R . .
O201 O 0.2102(7) 0.3720(3) 0.2371(3) 0.2008 1.0000 Uani . . .
H2010 H 0.8317 0.3731 0.5371 0.0683 1.0000 Uiso . . .
H201 H 0.1511 0.3709 0.2504 0.2190 1.0000 Uiso R . .
H2020 H 0.9072 0.3632 0.5015 0.0683 1.0000 Uiso . . .
H202 H 0.2295 0.3386 0.2412 0.2190 1.0000 Uiso R . .
H211 H 0.8957 0.2863 0.5436 0.0750 1.0000 Uiso R . .
H212 H 0.7701 0.2851 0.5273 0.0750 1.0000 Uiso R . .
H251 H 0.9360 0.0959 0.5102 0.0735 1.0000 Uiso R . .
H271 H 0.6241 0.1328 0.4606 0.0716 1.0000 Uiso R . .
O301 O 0.5367(4) 0.5691(2) 0.23388(14) 0.1027 1.0000 Uani . . .
H3010 H 0.8044 -0.0237 0.5158 0.2104 1.0000 Uiso . . .
H301 H 0.5571 0.5718 0.2612 0.1165 1.0000 Uiso R . .
H3020 H 0.8571 0.0263 0.5401 0.2104 1.0000 Uiso . . .
H302 H 0.5577 0.5924 0.2158 0.1165 1.0000 Uiso R . .
H303 H 0.8859 0.0123 0.4940 0.2104 1.0000 Uiso R . .
H311 H 0.6603 -0.0130 0.4543 0.1611 1.0000 Uiso R . .
H312 H 0.7309 0.0239 0.4286 0.1611 1.0000 Uiso R . .
H313 H 0.6182 0.0439 0.4403 0.1611 1.0000 Uiso R . .
H321 H 0.6200 0.0113 0.5271 0.1309 1.0000 Uiso R . .
H322 H 0.6705 0.0626 0.5500 0.1309 1.0000 Uiso R . .
H323 H 0.5840 0.0673 0.5087 0.1309 1.0000 Uiso R . .
H331 H 0.6711 0.2711 0.4466 0.0742 1.0000 Uiso R . .
H332 H 0.5775 0.2370 0.4620 0.0742 1.0000 Uiso R . .
H351 H 0.4519 0.1938 0.4062 0.0919 1.0000 Uiso R . .
H371 H 0.5376 0.1733 0.2818 0.0800 1.0000 Uiso R . .
H421 H 0.7604 0.2546 0.2940 0.0758 1.0000 Uiso R . .
H422 H 0.7077 0.2094 0.2637 0.0758 1.0000 Uiso R . .
H441 H 0.7511 0.1133 0.3022 0.0708 1.0000 Uiso R . .
H461 H 1.0702 0.0950 0.3520 0.0719 1.0000 Uiso R . .
H501 H 0.7619 -0.0187 0.3336 0.1396 1.0000 Uiso R . .
H502 H 0.7367 0.0367 0.3528 0.1396 1.0000 Uiso R . .
H503 H 0.7313 0.0296 0.3029 0.1396 1.0000 Uiso R . .
H511 H 0.9205 -0.0333 0.2989 0.1449 1.0000 Uiso R . .
H512 H 1.0080 0.0112 0.2959 0.1449 1.0000 Uiso R . .
H513 H 0.8922 0.0158 0.2689 0.1449 1.0000 Uiso R . .
H521 H 0.9334 -0.0237 0.3796 0.1521 1.0000 Uiso R . .
H522 H 1.0217 0.0210 0.3794 0.1521 1.0000 Uiso R . .
H523 H 0.9139 0.0322 0.3992 0.1521 1.0000 Uiso R . .
H531 H 1.1316 0.2328 0.3580 0.0787 1.0000 Uiso R . .
H532 H 1.1944 0.1850 0.3408 0.0787 1.0000 Uiso R . .
H551 H 1.2969 0.1303 0.3969 0.0784 1.0000 Uiso R . .
H571 H 1.2107 0.1287 0.5224 0.0730 1.0000 Uiso R . .
H631 H 1.0539 0.2808 0.2734 0.0855 1.0000 Uiso R . .
H632 H 0.9487 0.2505 0.2531 0.0855 1.0000 Uiso R . .
H641 H 0.9201 0.3371 0.2329 0.0825 1.0000 Uiso R . .
H642 H 0.8467 0.3272 0.2693 0.0825 1.0000 Uiso R . .
H671 H 1.0609 0.4541 0.3203 0.0735 1.0000 Uiso R . .
H681 H 0.9980 0.5426 0.3149 0.0760 1.0000 Uiso R . .
H701 H 0.7237 0.4933 0.2385 0.0725 1.0000 Uiso R . .
H711 H 0.7859 0.4052 0.2441 0.0733 1.0000 Uiso R . .
H731 H 0.8890 0.6224 0.3133 0.0789 1.0000 Uiso R . .
H732 H 0.9532 0.6162 0.2737 0.0789 1.0000 Uiso R . .
H741 H 0.8779 0.6997 0.2693 0.0924 1.0000 Uiso R . .
H742 H 0.8117 0.6657 0.2329 0.0924 1.0000 Uiso R . .
H751 H 0.6956 0.6593 0.2976 0.0716 1.0000 Uiso R . .
H1011 H 1.1271 0.3638 0.3555 0.1051 1.0000 Uiso R . .
H1021 H 1.3239 0.3824 0.3771 0.1351 1.0000 Uiso R . .
H1031 H 1.3959 0.3720 0.4500 0.1173 1.0000 Uiso R . .
H1041 H 1.2898 0.3438 0.5009 0.1103 1.0000 Uiso R . .
H1051 H 1.1055 0.3261 0.4807 0.0866 1.0000 Uiso R . .
H1071 H 0.9558 0.3177 0.4310 0.0716 1.0000 Uiso R . .
H1072 H 0.9711 0.3092 0.3826 0.0716 1.0000 Uiso R . .
H1091 H 0.7993 0.3395 0.3561 0.0664 1.0000 Uiso R . .
H1111 H 0.7231 0.4958 0.3626 0.0603 1.0000 Uiso R . .
H1131 H 1.0034 0.4364 0.4295 0.0641 1.0000 Uiso R . .
H1161 H 0.5790 0.4710 0.3274 0.0744 1.0000 Uiso R . .
H1171 H 0.4282 0.3966 0.2994 0.0943 1.0000 Uiso R . .
H1172 H 0.4807 0.4163 0.2593 0.0943 1.0000 Uiso R . .
H1181 H 0.4312 0.5034 0.2785 0.0881 1.0000 Uiso R . .
H1182 H 0.3293 0.4680 0.2626 0.0881 1.0000 Uiso R . .
H1211 H 0.3257 0.5704 0.2825 0.0839 1.0000 Uiso R . .
H1221 H 0.2231 0.6449 0.2990 0.0829 1.0000 Uiso R . .
H1241 H 0.1383 0.5663 0.4031 0.0748 1.0000 Uiso R . .
H1251 H 0.2352 0.4913 0.3860 0.0726 1.0000 Uiso R . .
H1271 H 0.1868 0.7129 0.3405 0.0881 1.0000 Uiso R . .
H1272 H 0.0729 0.7001 0.3141 0.0881 1.0000 Uiso R . .
H1281 H 0.1054 0.7551 0.3923 0.1838 1.0000 Uiso R . 1
H1282 H -0.0108 0.7346 0.3730 0.1838 1.0000 Uiso R . 1
H1301 H 0.0127 0.8674 0.3559 0.1943 1.0000 Uiso R . 1
H1302 H 0.0430 0.8319 0.3968 0.1943 1.0000 Uiso R . 1
H1311 H 0.2285 0.8379 0.3874 0.2036 1.0000 Uiso R . 1
H1321 H 0.1443 0.9193 0.3307 0.2095 1.0000 Uiso R . 1
H1331 H 0.2879 0.9655 0.3782 0.2258 1.0000 Uiso R . 1
H1332 H 0.3435 0.9105 0.3896 0.2258 1.0000 Uiso R . 1
H1351 H 0.4632 0.9775 0.3732 0.1707 1.0000 Uiso R . 1
H1352 H 0.4824 0.9876 0.3255 0.1707 1.0000 Uiso R . 1
H1361 H 0.6250 0.9344 0.3571 0.1493 1.0000 Uiso R . .
H1362 H 0.5491 0.8977 0.3257 0.1493 1.0000 Uiso R . .
H1391 H 0.7133 0.8586 0.3526 0.1184 1.0000 Uiso R . .
H1401 H 0.8309 0.7818 0.3691 0.1160 1.0000 Uiso R . .
H1421 H 0.6428 0.7416 0.4626 0.1043 1.0000 Uiso R . .
H1431 H 0.5261 0.8150 0.4431 0.1114 1.0000 Uiso R . .
H1451 H 0.7191 0.6525 0.4168 0.0822 1.0000 Uiso R . .
H1452 H 0.7805 0.6691 0.3782 0.0822 1.0000 Uiso R . .
H1461 H 0.8840 0.6200 0.4539 0.0747 1.0000 Uiso R . .
H1462 H 0.9430 0.6351 0.4142 0.0747 1.0000 Uiso R . .
H1471 H 0.7889 0.5687 0.3827 0.0611 1.0000 Uiso R . .
H1491 H 1.0564 0.1772 0.5392 0.0665 1.0000 Uiso R . .
H1492 H 1.0359 0.2294 0.5122 0.0665 1.0000 Uiso R . .

loop_
_atom_site_aniso_label
_atom_site_aniso_U_11
_atom_site_aniso_U_22
_atom_site_aniso_U_33
_atom_site_aniso_U_23
_atom_site_aniso_U_13
_atom_site_aniso_U_12
C1 0.048(3) 0.057(3) 0.049(3) -0.001(3) -0.012(2) -0.008(3)
Cl1 0.0645(9) 0.0659(9) 0.0402(7) -0.0004(6) 0.0012(6) -0.0026(7)
C2 0.063(4) 0.058(3) 0.038(3) 0.006(2) -0.010(2) -0.009(3)
C3 0.063(4) 0.059(3) 0.040(3) 0.010(3) -0.007(3) -0.007(3)
C4 0.082(4) 0.068(4) 0.046(3) 0.020(3) -0.013(3) -0.007(3)
C5 0.066(4) 0.073(4) 0.073(4) 0.023(3) -0.019(3) -0.004(3)
C6 0.056(3) 0.069(4) 0.060(3) 0.013(3) -0.009(3) 0.000(3)
C7 0.045(3) 0.071(4) 0.044(3) 0.008(3) -0.012(2) -0.008(3)
O8 0.068(3) 0.082(3) 0.062(2) 0.010(2) 0.016(2) 0.011(2)
N9 0.042(2) 0.064(3) 0.038(2) 0.008(2) 0.0021(18) 0.001(2)
C10 0.049(3) 0.072(4) 0.043(3) 0.009(3) 0.002(2) -0.002(3)
C11 0.043(3) 0.068(4) 0.040(3) 0.009(3) 0.001(2) -0.004(3)
O12 0.0431(19) 0.061(2) 0.0408(18) 0.0034(16) -0.0044(15) -0.0029(17)
C13 0.046(3) 0.060(3) 0.028(2) 0.007(2) 0.002(2) -0.002(2)
C14 0.041(3) 0.061(3) 0.032(2) 0.003(2) 0.001(2) -0.011(2)
C15 0.045(3) 0.064(3) 0.029(2) -0.001(2) -0.001(2) -0.007(3)
C16 0.046(3) 0.058(3) 0.033(2) 0.000(2) 0.004(2) 0.003(2)
C17 0.049(3) 0.059(3) 0.038(3) -0.003(2) 0.004(2) -0.008(3)
C18 0.042(3) 0.070(4) 0.033(3) 0.002(2) 0.001(2) -0.005(3)
O19 0.056(2) 0.067(3) 0.045(2) -0.0025(18) -0.0089(17) 0.0019(19)
C20 0.053(3) 0.067(4) 0.039(3) -0.004(3) -0.001(2) 0.003(3)
C21 0.075(4) 0.067(4) 0.035(3) -0.006(3) 0.007(3) 0.002(3)
O22 0.059(2) 0.058(2) 0.0385(18) -0.0066(16) 0.0050(16) -0.0058(18)
C23 0.059(3) 0.060(3) 0.032(3) -0.004(2) 0.008(2) -0.011(3)
C24 0.058(3) 0.060(3) 0.031(3) -0.001(2) 0.004(2) -0.008(3)
C25 0.072(4) 0.061(4) 0.039(3) 0.003(3) 0.004(3) 0.000(3)
C26 0.061(4) 0.065(4) 0.050(3) -0.008(3) 0.008(3) -0.016(3)
C27 0.055(3) 0.078(4) 0.041(3) -0.003(3) 0.005(2) -0.012(3)
C28 0.057(3) 0.067(4) 0.039(3) -0.006(3) 0.011(2) -0.005(3)
C29 0.078(4) 0.071(4) 0.068(4) -0.001(3) 0.012(3) -0.018(3)
C30 0.104(7) 0.069(6) 0.365(18) 0.073(8) -0.023(9) -0.026(5)
C31 0.227(11) 0.102(6) 0.088(6) -0.037(5) 0.040(6) -0.073(7)
C32 0.157(8) 0.104(6) 0.085(5) 0.003(5) 0.054(5) -0.037(6)
C33 0.056(3) 0.084(4) 0.046(3) -0.008(3) 0.009(3) -0.001(3)
C34 0.049(3) 0.078(4) 0.047(3) -0.007(3) -0.001(2) -0.002(3)
C35 0.051(4) 0.112(5) 0.062(4) -0.018(4) 0.008(3) -0.012(4)
C36 0.049(3) 0.105(5) 0.058(4) -0.021(3) -0.002(3) -0.010(3)
C37 0.060(4) 0.096(5) 0.042(3) -0.002(3) -0.005(3) 0.005(3)
C38 0.056(3) 0.076(4) 0.041(3) -0.001(3) -0.006(2) -0.002(3)
C39 0.053(3) 0.065(4) 0.042(3) -0.002(3) 0.002(2) 0.001(3)
O40 0.066(3) 0.071(3) 0.048(2) -0.0019(19) 0.0007(18) -0.013(2)
O41 0.058(3) 0.158(5) 0.080(3) -0.040(3) 0.005(2) -0.030(3)
C42 0.061(3) 0.081(4) 0.036(3) -0.005(3) -0.001(2) -0.001(3)
C43 0.061(4) 0.069(4) 0.033(3) -0.004(3) 0.004(2) -0.005(3)
C44 0.059(3) 0.080(4) 0.037(3) -0.004(3) 0.003(2) -0.005(3)
C45 0.077(4) 0.072(4) 0.030(3) -0.004(3) 0.012(3) -0.004(3)
C46 0.054(3) 0.079(4) 0.039(3) -0.001(3) 0.009(2) 0.009(3)
C47 0.059(3) 0.075(4) 0.034(3) -0.007(3) 0.012(2) -0.002(3)
C48 0.068(4) 0.066(4) 0.028(2) -0.006(2) 0.012(2) -0.001(3)
C49 0.074(4) 0.082(4) 0.051(3) 0.000(3) 0.019(3) 0.001(3)
C50 0.108(7) 0.102(6) 0.159(9) 0.017(6) 0.036(6) -0.022(5)
C51 0.208(10) 0.085(6) 0.091(6) -0.007(5) 0.067(6) -0.004(6)
C52 0.180(9) 0.125(7) 0.080(5) 0.042(5) -0.002(6) -0.023(7)
C53 0.049(3) 0.095(5) 0.044(3) 0.007(3) 0.012(2) -0.003(3)
C54 0.045(3) 0.070(4) 0.051(3) -0.001(3) 0.007(2) -0.005(3)
C55 0.043(3) 0.081(4) 0.060(3) -0.001(3) 0.003(3) -0.003(3)
C56 0.053(4) 0.066(4) 0.073(4) 0.013(3) -0.004(3) 0.001(3)
C57 0.062(4) 0.070(4) 0.043(3) 0.004(3) -0.001(3) -0.006(3)
C58 0.048(3) 0.056(3) 0.044(3) 0.002(2) -0.005(2) -0.005(3)
C59 0.049(3) 0.051(3) 0.048(3) 0.001(2) 0.001(2) -0.003(3)
O60 0.060(3) 0.098(3) 0.090(3) 0.016(3) -0.003(2) 0.012(2)
O61 0.067(3) 0.069(3) 0.043(2) 0.0047(18) 0.0097(18) 0.004(2)
O62 0.069(2) 0.069(3) 0.0358(19) -0.0047(17) 0.0097(17) -0.005(2)
C63 0.094(5) 0.077(4) 0.044(3) -0.001(3) 0.025(3) -0.003(4)
C64 0.091(5) 0.074(4) 0.037(3) -0.004(3) 0.009(3) -0.004(4)
O65 0.079(3) 0.069(3) 0.049(2) -0.0052(19) 0.0007(19) -0.002(2)
C66 0.061(3) 0.064(4) 0.037(3) 0.004(3) 0.013(2) 0.007(3)
C67 0.061(4) 0.075(4) 0.037(3) -0.001(3) 0.002(2) -0.008(3)
C68 0.067(4) 0.068(4) 0.043(3) 0.002(3) 0.007(3) -0.006(3)
C69 0.066(4) 0.067(4) 0.033(3) 0.002(3) 0.015(2) -0.003(3)
C70 0.063(4) 0.078(4) 0.032(3) -0.002(3) 0.004(2) -0.001(3)
C71 0.061(4) 0.072(4) 0.037(3) -0.003(3) 0.003(2) -0.004(3)
O72 0.075(3) 0.070(3) 0.053(2) -0.003(2) 0.0122(19) -0.002(2)
C73 0.071(4) 0.072(4) 0.053(3) -0.001(3) 0.015(3) -0.007(3)
C74 0.091(5) 0.082(5) 0.055(4) 0.019(3) 0.019(3) -0.003(4)
N75 0.072(3) 0.066(3) 0.043(2) 0.014(2) 0.014(2) -0.007(3)
C76 0.086(4) 0.065(4) 0.034(3) 0.009(3) -0.003(3) -0.013(3)
O77 0.104(3) 0.075(3) 0.070(3) 0.028(2) 0.022(2) -0.006(3)
C101 0.068(4) 0.107(6) 0.085(5) 0.035(4) 0.022(4) 0.006(4)
C102 0.110(7) 0.110(7) 0.131(8) 0.043(6) 0.051(6) -0.003(5)
C103 0.060(4) 0.115(6) 0.115(7) 0.030(5) 0.004(4) 0.005(4)
C104 0.085(5) 0.090(5) 0.096(6) 0.013(4) -0.010(4) -0.007(4)
C105 0.078(4) 0.068(4) 0.064(4) -0.003(3) -0.010(3) -0.003(3)
C106 0.063(4) 0.059(3) 0.045(3) 0.002(3) 0.000(3) 0.001(3)
C107 0.067(4) 0.062(4) 0.044(3) 0.006(3) 0.003(3) 0.002(3)
N108 0.061(3) 0.061(3) 0.034(2) 0.003(2) 0.007(2) -0.004(2)
C109 0.064(4) 0.062(4) 0.037(3) -0.008(2) 0.012(3) -0.013(3)
C110 0.058(3) 0.060(3) 0.034(3) -0.006(2) 0.010(2) -0.005(3)
C111 0.052(3) 0.063(3) 0.029(2) 0.001(2) 0.005(2) -0.002(3)
C112 0.055(3) 0.054(3) 0.029(2) 0.005(2) 0.008(2) -0.008(3)
C113 0.052(3) 0.064(4) 0.035(3) -0.001(2) 0.007(2) -0.006(3)
C114 0.063(4) 0.066(4) 0.047(3) -0.017(3) -0.004(3) -0.007(3)
O115 0.078(3) 0.079(3) 0.085(3) -0.034(3) -0.012(2) -0.007(2)
N116 0.057(3) 0.072(3) 0.053(3) -0.017(2) 0.002(2) -0.005(3)
C117 0.075(4) 0.087(5) 0.058(4) -0.023(3) -0.006(3) -0.004(4)
C118 0.074(4) 0.087(5) 0.047(3) -0.008(3) 0.003(3) 0.005(4)
O119 0.070(3) 0.091(3) 0.051(2) 0.007(2) 0.0136(19) 0.006(2)
C120 0.053(3) 0.073(4) 0.046(3) -0.005(3) -0.004(3) -0.001(3)
C121 0.079(4) 0.081(5) 0.047(3) 0.010(3) 0.015(3) 0.000(4)
C122 0.074(4) 0.079(4) 0.047(3) 0.008(3) 0.006(3) -0.007(3)
C123 0.062(4) 0.073(4) 0.037(3) 0.002(3) 0.005(2) -0.006(3)
C124 0.067(4) 0.077(4) 0.040(3) 0.002(3) 0.009(3) -0.015(3)
C125 0.060(4) 0.073(4) 0.041(3) 0.003(3) 0.000(3) -0.014(3)
O126 0.107(4) 0.090(3) 0.060(3) 0.016(2) 0.036(2) 0.003(3)
C127 0.076(4) 0.083(3) 0.056(3) 0.020(3) 0.005(3) -0.006(3)
C128 0.272(11) 0.133(4) 0.123(7) 0.072(4) 0.120(7) 0.103(7)
O129 0.147(4) 0.099(3) 0.059(3) 0.026(2) 0.030(3) 0.028(3)
C130 0.214(8) 0.146(5) 0.146(7) -0.036(4) 0.069(8) -0.024(6)
C131 0.215(8) 0.201(8) 0.090(6) -0.050(5) 0.065(6) -0.036(6)
C132 0.225(8) 0.198(9) 0.104(7) -0.066(6) 0.064(6) -0.064(7)
C133 0.235(9) 0.233(9) 0.116(7) -0.057(8) 0.024(5) -0.070(7)
O134 0.122(4) 0.140(5) 0.093(3) 0.008(4) -0.037(3) -0.005(3)
C135 0.144(5) 0.095(6) 0.175(8) 0.042(6) -0.072(5) -0.013(5)
C136 0.113(6) 0.081(5) 0.160(8) 0.048(5) -0.062(6) -0.020(5)
O137 0.139(5) 0.070(3) 0.110(4) 0.009(3) -0.062(3) 0.010(3)
C138 0.093(6) 0.066(5) 0.095(6) -0.001(4) -0.050(5) -0.005(4)
C139 0.110(6) 0.066(5) 0.098(6) 0.025(4) -0.055(5) -0.021(5)
C140 0.091(5) 0.075(5) 0.096(5) 0.011(4) -0.045(4) -0.022(4)
C141 0.089(5) 0.050(4) 0.071(4) -0.005(3) -0.043(4) -0.006(3)
C142 0.108(6) 0.066(4) 0.069(4) 0.000(3) -0.037(4) -0.006(4)
C143 0.100(5) 0.072(5) 0.082(5) -0.001(4) -0.040(4) 0.005(4)
O144 0.084(3) 0.060(3) 0.080(3) -0.006(2) -0.040(2) -0.006(2)
C145 0.075(4) 0.061(4) 0.052(3) -0.005(3) -0.017(3) -0.009(3)
C146 0.064(4) 0.061(4) 0.045(3) 0.006(3) -0.010(3) -0.011(3)
N147 0.052(3) 0.059(3) 0.035(2) 0.003(2) -0.0058(18) -0.009(2)
C148 0.051(3) 0.066(4) 0.030(2) 0.005(2) 0.003(2) -0.010(3)
O149 0.056(2) 0.070(3) 0.048(2) 0.0009(18) -0.0055(18) -0.0111(19)
C149 0.059(3) 0.066(4) 0.035(3) 0.002(2) -0.002(2) -0.004(3)
O201 0.163(7) 0.118(6) 0.332(12) 0.037(7) 0.072(7) 0.021(5)
O301 0.120(4) 0.119(4) 0.064(3) 0.019(3) -0.009(3) -0.020(3)

loop_
_atom_type_symbol
_atom_type_scat_dispersion_real
_atom_type_scat_dispersion_imag
_atom_type_scat_Cromer_Mann_a1
_atom_type_scat_Cromer_Mann_b1
_atom_type_scat_Cromer_Mann_a2
_atom_type_scat_Cromer_Mann_b2
_atom_type_scat_Cromer_Mann_a3
_atom_type_scat_Cromer_Mann_b3
_atom_type_scat_Cromer_Mann_a4
_atom_type_scat_Cromer_Mann_b4
_atom_type_scat_Cromer_Mann_c
_atom_type_scat_source
C 0.0033 0.0016 2.3100 20.8439 1.0200 10.2075 1.5886 0.5687 0.8650 51.6512 0.2156 'International Tables Vol C 4.2.6.8 and 6.1.1.4'
H 0.0000 0.0000 0.4930 10.5109 0.3229 26.1257 0.1402 3.1424 0.0408 57.7998 0.0030 'International Tables Vol C 4.2.6.8 and 6.1.1.4'
N 0.0061 0.0033 12.2126 0.0057 3.1322 9.8933 2.0125 28.9975 1.1663 0.5826 -11.5290 'International Tables Vol C 4.2.6.8 and 6.1.1.4'
O 0.0106 0.0060 3.0485 13.2771 2.2868 5.7011 1.5463 0.3239 0.8670 32.9089 0.2508 'International Tables Vol C 4.2.6.8 and 6.1.1.4'
Cl 0.1484 0.1585 11.4604 0.0104 7.1964 1.1662 6.2556 18.5194 1.6455 47.7784 -9.5574 'International Tables Vol C 4.2.6.8 and 6.1.1.4'

loop_
_geom_angle_atom_site_label_1
_geom_angle_atom_site_label_2
_geom_angle_atom_site_label_3
_geom_angle
_geom_angle_publ_flag
C2 C1 C6 119.3(5) yes
C2 C1 C7 122.1(5) yes
C6 C1 C7 118.5(5) yes
C1 C2 C3 120.5(5) yes
C1 C2 H21 119.9 no
C3 C2 H21 119.6 no
C2 C3 C4 119.4(6) yes
C2 C3 C76 122.2(5) yes
C4 C3 C76 118.4(5) yes
C3 C4 C5 119.9(5) yes
C3 C4 H41 119.9 no
C5 C4 H41 120.2 no
C4 C5 C6 120.1(6) yes
C4 C5 H51 119.8 no
C6 C5 H51 120.1 no
C1 C6 C5 120.7(6) yes
C1 C6 H61 119.7 no
C5 C6 H61 119.6 no
C1 C7 O8 120.2(5) yes
C1 C7 N9 118.1(5) yes
O8 C7 N9 121.8(5) yes
C7 N9 C10 119.5(4) yes
C7 N9 H91 120.2 no
C10 N9 H91 120.2 no
N9 C10 C11 112.1(4) yes
N9 C10 H101 108.8 no
C11 C10 H101 108.6 no
N9 C10 H102 108.4 no
C11 C10 H102 109.5 no
H101 C10 H102 109.5 no
C10 C11 O12 109.2(4) yes
C10 C11 H111 110.2 no
O12 C11 H111 109.3 no
C10 C11 H112 109.0 no
O12 C11 H112 109.7 no
H111 C11 H112 109.5 no
C11 O12 C13 115.5(4) yes
O12 C13 C14 117.1(4) yes
O12 C13 C18 124.6(4) yes
C14 C13 C18 118.3(5) yes
C13 C14 C15 121.5(5) yes
C13 C14 H141 118.9 no
C15 C14 H141 119.7 no
C14 C15 C16 120.1(4) yes
C14 C15 H151 120.4 no
C16 C15 H151 119.5 no
C15 C16 C17 119.2(5) yes
C15 C16 O19 125.7(4) yes
C17 C16 O19 115.0(4) yes
C16 C17 C18 120.4(5) yes
C16 C17 H171 119.3 no
C18 C17 H171 120.4 no
C13 C18 C17 120.5(5) yes
C13 C18 H181 119.4 no
C17 C18 H181 120.1 no
C16 O19 C20 118.5(4) yes
O19 C20 C21 107.4(4) yes
O19 C20 H2010 109.9 no
C21 C20 H2010 111.1 no
O19 C20 H2020 109.7 no
C21 C20 H2020 109.3 no
H2010 C20 H2020 109.3 no
C20 C21 O22 109.4(4) yes
C20 C21 H211 110.5 no
O22 C21 H211 109.9 no
C20 C21 H212 108.5 no
O22 C21 H212 109.1 no
H211 C21 H212 109.5 no
C21 O22 C23 113.4(4) yes
O22 C23 C24 120.5(5) yes
O22 C23 C28 119.2(5) yes
C24 C23 C28 120.3(5) yes
C23 C24 C25 119.2(5) yes
C23 C24 C149 121.2(5) yes
C25 C24 C149 119.6(5) yes
C24 C25 C26 122.1(5) yes
C24 C25 H251 118.9 no
C26 C25 H251 119.0 no
C25 C26 C27 116.2(5) yes
C25 C26 C29 121.8(6) yes
C27 C26 C29 121.9(5) yes
C26 C27 C28 123.9(5) yes
C26 C27 H271 118.1 no
C28 C27 H271 118.0 no
C23 C28 C27 118.1(5) yes
C23 C28 C33 121.7(5) yes
C27 C28 C33 120.1(5) yes
C26 C29 C30 112.9(6) yes
C26 C29 C31 110.9(6) yes
C30 C29 C31 110.1(8) yes
C26 C29 C32 108.7(6) yes
C30 C29 C32 109.7(7) yes
C31 C29 C32 104.2(6) yes
C29 C30 H3010 110.9 no
C29 C30 H3020 108.0 no
H3010 C30 H3020 108.8 no
C29 C30 H303 109.6 no
H3010 C30 H303 109.7 no
H3020 C30 H303 109.8 no
C29 C31 H311 110.0 no
C29 C31 H312 110.6 no
H311 C31 H312 109.5 no
C29 C31 H313 107.8 no
H311 C31 H313 109.5 no
H312 C31 H313 109.5 no
C29 C32 H321 110.6 no
C29 C32 H322 109.7 no
H321 C32 H322 109.5 no
C29 C32 H323 108.0 no
H321 C32 H323 109.5 no
H322 C32 H323 109.5 no
C28 C33 C34 110.1(5) yes
C28 C33 H331 108.8 no
C34 C33 H331 109.3 no
C28 C33 H332 109.7 no
C34 C33 H332 109.5 no
H331 C33 H332 109.5 no
C33 C34 C35 124.4(5) yes
C33 C34 C39 116.9(5) yes
C35 C34 C39 118.7(5) yes
C34 C35 C36 122.5(6) yes
C34 C35 H351 118.6 no
C36 C35 H351 118.9 no
C35 C36 C37 117.3(5) yes
C35 C36 O41 121.9(6) yes
C37 C36 O41 120.8(5) yes
C36 C37 C38 122.5(5) yes
C36 C37 H371 118.6 no
C38 C37 H371 118.9 no
C37 C38 C39 119.5(5) yes
C37 C38 C42 124.4(5) yes
C39 C38 C42 116.1(5) yes
C34 C39 C38 119.3(5) yes
C34 C39 O40 119.5(5) yes
C38 C39 O40 121.2(5) yes
C38 C42 C43 110.0(5) yes
C38 C42 H421 108.9 no
C43 C42 H421 109.1 no
C38 C42 H422 109.6 no
C43 C42 H422 109.7 no
H421 C42 H422 109.5 no
C42 C43 C44 119.8(5) yes
C42 C43 C48 121.0(5) yes
C44 C43 C48 119.1(5) yes
C43 C44 C45 122.5(5) yes
C43 C44 H441 118.5 no
C45 C44 H441 119.0 no
C44 C45 C46 116.9(6) yes
C44 C45 C49 122.1(6) yes
C46 C45 C49 121.0(6) yes
C45 C46 C47 122.8(5) yes
C45 C46 H461 118.4 no
C47 C46 H461 118.7 no
C46 C47 C48 118.5(5) yes
C46 C47 C53 119.3(5) yes
C48 C47 C53 122.0(5) yes
C47 C48 C43 120.1(5) yes
C47 C48 O62 120.1(5) yes
C43 C48 O62 119.7(5) yes
C45 C49 C50 112.4(6) yes
C45 C49 C51 109.9(5) yes
C50 C49 C51 105.5(7) yes
C45 C49 C52 111.6(6) yes
C50 C49 C52 105.1(6) yes
C51 C49 C52 112.1(7) yes
C49 C50 H501 109.4 no
C49 C50 H502 110.3 no
H501 C50 H502 109.5 no
C49 C50 H503 108.7 no
H501 C50 H503 109.5 no
H502 C50 H503 109.5 no
C49 C51 H511 109.8 no
C49 C51 H512 109.1 no
H511 C51 H512 109.5 no
C49 C51 H513 109.5 no
H511 C51 H513 109.5 no
H512 C51 H513 109.5 no
C49 C52 H521 110.6 no
C49 C52 H522 108.3 no
H521 C52 H522 109.5 no
C49 C52 H523 109.4 no
H521 C52 H523 109.5 no
H522 C52 H523 109.5 no
C47 C53 C54 110.3(4) yes
C47 C53 H531 108.1 no
C54 C53 H531 108.8 no
C47 C53 H532 110.0 no
C54 C53 H532 110.0 no
H531 C53 H532 109.5 no
C53 C54 C55 124.8(5) yes
C53 C54 C59 116.4(5) yes
C55 C54 C59 118.7(5) yes
C54 C55 C56 121.9(5) yes
C54 C55 H551 118.9 no
C56 C55 H551 119.2 no
C55 C56 C57 118.3(5) yes
C55 C56 O60 120.6(6) yes
C57 C56 O60 121.1(5) yes
C56 C57 C58 121.5(5) yes
C56 C57 H571 119.4 no
C58 C57 H571 119.1 no
C57 C58 C59 119.4(5) yes
C57 C58 C149 123.5(5) yes
C59 C58 C149 117.0(4) yes
C54 C59 C58 119.8(5) yes
C54 C59 O61 119.8(5) yes
C58 C59 O61 120.4(5) yes
C48 O62 C63 113.2(4) yes
O62 C63 C64 109.6(5) yes
O62 C63 H631 109.8 no
C64 C63 H631 109.3 no
O62 C63 H632 109.1 no
C64 C63 H632 109.6 no
H631 C63 H632 109.5 no
C63 C64 O65 110.3(5) yes
C63 C64 H641 110.1 no
O65 C64 H641 109.2 no
C63 C64 H642 108.9 no
O65 C64 H642 108.8 no
H641 C64 H642 109.5 no
C64 O65 C66 117.2(4) yes
O65 C66 C67 116.1(5) yes
O65 C66 C71 124.7(5) yes
C67 C66 C71 119.2(5) yes
C66 C67 C68 120.9(5) yes
C66 C67 H671 119.0 no
C68 C67 H671 120.1 no
C67 C68 C69 119.7(6) yes
C67 C68 H681 120.7 no
C69 C68 H681 119.7 no
C68 C69 C70 119.5(6) yes
C68 C69 O72 124.8(5) yes
C70 C69 O72 115.6(5) yes
C69 C70 C71 120.8(5) yes
C69 C70 H701 119.1 no
C71 C70 H701 120.1 no
C66 C71 C70 120.0(5) yes
C66 C71 H711 119.7 no
C70 C71 H711 120.3 no
C69 O72 C73 117.5(4) yes
O72 C73 C74 107.4(5) yes
O72 C73 H731 109.9 no
C74 C73 H731 109.5 no
O72 C73 H732 109.8 no
C74 C73 H732 110.8 no
H731 C73 H732 109.5 no
C73 C74 N75 112.8(5) yes
C73 C74 H741 109.2 no
N75 C74 H741 108.2 no
C73 C74 H742 108.4 no
N75 C74 H742 108.8 no
H741 C74 H742 109.5 no
C74 N75 C76 119.3(5) yes
C74 N75 H751 120.3 no
C76 N75 H751 120.4 no
C3 C76 N75 119.1(5) yes
C3 C76 O77 120.9(6) yes
N75 C76 O77 119.9(6) yes
C102 C101 C106 116.8(7) yes
C102 C101 H1011 122.2 no
C106 C101 H1011 121.1 no
C101 C102 C103 118.1(7) yes
C101 C102 H1021 120.9 no
C103 C102 H1021 121.0 no
C102 C103 C104 122.9(7) yes
C102 C103 H1031 118.5 no
C104 C103 H1031 118.5 no
C103 C104 C105 119.2(7) yes
C103 C104 H1041 120.5 no
C105 C104 H1041 120.3 no
C104 C105 C106 121.7(7) yes
C104 C105 H1051 119.9 no
C106 C105 H1051 118.5 no
C105 C106 C101 121.3(6) yes
C105 C106 C107 118.9(5) yes
C101 C106 C107 119.7(5) yes
C106 C107 N108 113.8(5) yes
C106 C107 H1071 108.0 no
N108 C107 H1071 108.3 no
C106 C107 H1072 108.7 no
N108 C107 H1072 108.6 no
H1071 C107 H1072 109.5 no
C107 N108 C109 116.6(5) yes
C107 N108 C113 122.8(4) yes
C109 N108 C113 120.6(5) yes
N108 C109 C110 121.5(5) yes
N108 C109 H1091 119.4 no
C110 C109 H1091 119.1 no
C109 C110 C111 119.1(5) yes
C109 C110 C114 115.5(5) yes
C111 C110 C114 125.4(5) yes
C110 C111 C112 119.2(5) yes
C110 C111 H1111 120.6 no
C112 C111 H1111 120.2 no
C111 C112 C113 118.8(5) yes
C111 C112 C148 123.9(5) yes
C113 C112 C148 117.2(4) yes
C112 C113 N108 120.7(5) yes
C112 C113 H1131 119.3 no
N108 C113 H1131 120.0 no
C110 C114 O115 120.0(6) yes
C110 C114 N116 117.4(5) yes
O115 C114 N116 122.6(5) yes
C114 N116 C117 120.3(5) yes
C114 N116 H1161 119.8 no
C117 N116 H1161 119.9 no
N116 C117 C118 109.9(5) yes
N116 C117 H1171 108.7 no
C118 C117 H1171 108.7 no
N116 C117 H1172 109.6 no
C118 C117 H1172 110.4 no
H1171 C117 H1172 109.5 no
C117 C118 O119 107.5(5) yes
C117 C118 H1181 108.7 no
O119 C118 H1181 109.3 no
C117 C118 H1182 111.3 no
O119 C118 H1182 110.5 no
H1181 C118 H1182 109.5 no
C118 O119 C120 116.5(4) yes
O119 C120 C121 126.1(5) yes
O119 C120 C125 114.5(5) yes
C121 C120 C125 119.4(6) yes
C120 C121 C122 121.2(6) yes
C120 C121 H1211 119.3 no
C122 C121 H1211 119.5 no
C121 C122 C123 119.4(6) yes
C121 C122 H1221 120.7 no
C123 C122 H1221 119.9 no
C122 C123 C124 119.0(6) yes
C122 C123 O126 123.4(5) yes
C124 C123 O126 117.7(5) yes
C123 C124 C125 122.0(5) yes
C123 C124 H1241 118.4 no
C125 C124 H1241 119.5 no
C120 C125 C124 119.0(5) yes
C120 C125 H1251 120.3 no
C124 C125 H1251 120.7 no
C123 O126 C127 118.9(4) yes
O126 C127 C128 110.0(4) yes
O126 C127 H1271 109.0 no
C128 C127 H1271 110.0 no
O126 C127 H1272 109.7 no
C128 C127 H1272 108.6 no
H1271 C127 H1272 109.5 no
C127 C128 O129 109.16(19) yes
C127 C128 H1281 108.7 no
O129 C128 H1281 108.8 no
C127 C128 H1282 109.8 no
O129 C128 H1282 110.9 no
H1281 C128 H1282 109.5 no
C128 O129 C130 109.76(19) yes
O129 C130 C131 109.6(2) yes
O129 C130 H1301 108.3 no
C131 C130 H1301 109.7 no
O129 C130 H1302 109.0 no
C131 C130 H1302 110.7 no
H1301 C130 H1302 109.5 no
C130 C131 C132 120.8(2) yes
C130 C131 H1311 119.6 no
C132 C131 H1311 119.6 no
C131 C132 C133 120.0(2) yes
C131 C132 H1321 119.7 no
C133 C132 H1321 120.3 no
C132 C133 O134 110.07(19) yes
C132 C133 H1331 108.5 no
O134 C133 H1331 108.7 no
C132 C133 H1332 109.7 no
O134 C133 H1332 110.4 no
H1331 C133 H1332 109.5 no
C133 O134 C135 108.68(19) yes
O134 C135 C136 109.16(19) yes
O134 C135 H1351 109.5 no
C136 C135 H1351 107.7 no
O134 C135 H1352 109.6 no
C136 C135 H1352 111.3 no
H1351 C135 H1352 109.5 no
C135 C136 O137 109.7(8) yes
C135 C136 H1361 109.9 no
O137 C136 H1361 109.2 no
C135 C136 H1362 108.5 no
O137 C136 H1362 110.0 no
H1361 C136 H1362 109.5 no
C136 O137 C138 117.2(8) yes
O137 C138 C139 123.2(8) yes
O137 C138 C143 117.1(9) yes
C139 C138 C143 119.7(7) yes
C138 C139 C140 121.4(8) yes
C138 C139 H1391 118.9 no
C140 C139 H1391 119.7 no
C139 C140 C141 117.8(8) yes
C139 C140 H1401 122.7 no
C141 C140 H1401 119.6 no
C140 C141 C142 120.1(7) yes
C140 C141 O144 120.2(8) yes
C142 C141 O144 119.7(6) yes
C141 C142 C143 120.2(7) yes
C141 C142 H1421 118.9 no
C143 C142 H1421 120.9 no
C142 C143 C138 120.8(8) yes
C142 C143 H1431 120.9 no
C138 C143 H1431 118.3 no
C141 O144 C145 113.6(4) yes
O144 C145 C146 107.5(4) yes
O144 C145 H1451 109.7 no
C146 C145 H1451 109.3 no
O144 C145 H1452 110.4 no
C146 C145 H1452 110.4 no
H1451 C145 H1452 109.5 no
C145 C146 N147 111.1(4) yes
C145 C146 H1461 109.5 no
N147 C146 H1461 109.2 no
C145 C146 H1462 108.6 no
N147 C146 H1462 109.0 no
H1461 C146 H1462 109.5 no
C146 N147 C148 120.3(4) yes
C146 N147 H1471 119.9 no
C148 N147 H1471 119.7 no
C112 C148 N147 118.6(4) yes
C112 C148 O149 119.9(5) yes
N147 C148 O149 121.5(5) yes
C24 C149 C58 114.6(4) yes
C24 C149 H1491 108.8 no
C58 C149 H1491 108.4 no
C24 C149 H1492 107.7 no
C58 C149 H1492 107.8 no
H1491 C149 H1492 109.5 no
H201 O201 H202 97.3 no
H301 O301 H302 121.1 no

loop_
_geom_bond_atom_site_label_1
_geom_bond_atom_site_label_2
_geom_bond_distance
_geom_bond_publ_flag
C1 C2 1.392(7) yes
C1 C6 1.380(7) yes
C1 C7 1.507(7) yes
C2 C3 1.402(7) yes
C2 H21 0.950 no
C3 C4 1.379(7) yes
C3 C76 1.482(8) yes
C4 C5 1.397(9) yes
C4 H41 0.950 no
C5 C6 1.377(8) yes
C5 H51 0.950 no
C6 H61 0.950 no
C7 O8 1.245(6) yes
C7 N9 1.334(7) yes
N9 C10 1.471(6) yes
N9 H91 0.900 no
C10 C11 1.490(7) yes
C10 H101 0.950 no
C10 H102 0.950 no
C11 O12 1.452(5) yes
C11 H111 0.950 no
C11 H112 0.950 no
O12 C13 1.376(6) yes
C13 C14 1.392(6) yes
C13 C18 1.396(7) yes
C14 C15 1.365(7) yes
C14 H141 0.950 no
C15 C16 1.388(7) yes
C15 H151 0.950 no
C16 C17 1.394(7) yes
C16 O19 1.377(6) yes
C17 C18 1.374(7) yes
C17 H171 0.950 no
C18 H181 0.950 no
O19 C20 1.431(6) yes
C20 C21 1.477(7) yes
C20 H2010 0.951 no
C20 H2020 0.951 no
C21 O22 1.445(6) yes
C21 H211 0.950 no
C21 H212 0.950 no
O22 C23 1.378(6) yes
C23 C24 1.382(7) yes
C23 C28 1.412(7) yes
C24 C25 1.398(7) yes
C24 C149 1.527(7) yes
C25 C26 1.409(7) yes
C25 H251 0.950 no
C26 C27 1.382(8) yes
C26 C29 1.517(8) yes
C27 C28 1.382(8) yes
C27 H271 0.950 no
C28 C33 1.518(8) yes
C29 C30 1.485(10) yes
C29 C31 1.537(9) yes
C29 C32 1.551(9) yes
C30 H3010 0.956 no
C30 H3020 0.952 no
C30 H303 0.950 no
C31 H311 0.950 no
C31 H312 0.950 no
C31 H313 0.950 no
C32 H321 0.950 no
C32 H322 0.950 no
C32 H323 0.950 no
C33 C34 1.507(7) yes
C33 H331 0.950 no
C33 H332 0.950 no
C34 C35 1.330(7) yes
C34 C39 1.499(7) yes
C35 C36 1.483(8) yes
C35 H351 0.950 no
C36 C37 1.465(8) yes
C36 O41 1.221(7) yes
C37 C38 1.331(8) yes
C37 H371 0.950 no
C38 C39 1.485(7) yes
C38 C42 1.499(7) yes
C39 O40 1.228(6) yes
C42 C43 1.518(7) yes
C42 H421 0.950 no
C42 H422 0.950 no
C43 C44 1.383(8) yes
C43 C48 1.396(7) yes
C44 C45 1.392(8) yes
C44 H441 0.950 no
C45 C46 1.395(8) yes
C45 C49 1.523(8) yes
C46 C47 1.383(8) yes
C46 H461 0.950 no
C47 C48 1.406(7) yes
C47 C53 1.509(7) yes
C48 O62 1.388(6) yes
C49 C50 1.531(9) yes
C49 C51 1.502(9) yes
C49 C52 1.530(9) yes
C50 H501 0.950 no
C50 H502 0.950 no
C50 H503 0.950 no
C51 H511 0.950 no
C51 H512 0.950 no
C51 H513 0.950 no
C52 H521 0.950 no
C52 H522 0.950 no
C52 H523 0.950 no
C53 C54 1.508(7) yes
C53 H531 0.950 no
C53 H532 0.950 no
C54 C55 1.334(7) yes
C54 C59 1.488(7) yes
C55 C56 1.468(8) yes
C55 H551 0.950 no
C56 C57 1.468(8) yes
C56 O60 1.243(6) yes
C57 C58 1.332(7) yes
C57 H571 0.950 no
C58 C59 1.480(7) yes
C58 C149 1.510(7) yes
C59 O61 1.225(6) yes
O62 C63 1.448(6) yes
C63 C64 1.499(8) yes
C63 H631 0.950 no
C63 H632 0.950 no
C64 O65 1.399(6) yes
C64 H641 0.950 no
C64 H642 0.950 no
O65 C66 1.382(6) yes
C66 C67 1.384(7) yes
C66 C71 1.388(7) yes
C67 C68 1.377(8) yes
C67 H671 0.950 no
C68 C69 1.383(7) yes
C68 H681 0.950 no
C69 C70 1.386(7) yes
C69 O72 1.383(7) yes
C70 C71 1.370(8) yes
C70 H701 0.950 no
C71 H711 0.950 no
O72 C73 1.404(6) yes
C73 C74 1.491(8) yes
C73 H731 0.950 no
C73 H732 0.950 no
C74 N75 1.465(7) yes
C74 H741 0.950 no
C74 H742 0.950 no
N75 C76 1.342(7) yes
N75 H751 0.900 no
C76 O77 1.240(6) yes
C101 C102 1.459(10) yes
C101 C106 1.377(8) yes
C101 H1011 0.950 no
C102 C103 1.388(11) yes
C102 H1021 0.950 no
C103 C104 1.346(10) yes
C103 H1031 0.950 no
C104 C105 1.347(9) yes
C104 H1041 0.950 no
C105 C106 1.388(7) yes
C105 H1051 0.950 no
C106 C107 1.484(7) yes
C107 N108 1.502(7) yes
C107 H1071 0.950 no
C107 H1072 0.950 no
N108 C109 1.344(6) yes
N108 C113 1.342(6) yes
C109 C110 1.367(7) yes
C109 H1091 0.950 no
C110 C111 1.385(7) yes
C110 C114 1.497(7) yes
C111 C112 1.397(7) yes
C111 H1111 0.950 no
C112 C113 1.382(7) yes
C112 C148 1.493(7) yes
C113 H1131 0.950 no
C114 O115 1.228(6) yes
C114 N116 1.317(7) yes
N116 C117 1.479(7) yes
N116 H1161 0.900 no
C117 C118 1.469(8) yes
C117 H1171 0.950 no
C117 H1172 0.950 no
C118 O119 1.452(6) yes
C118 H1181 0.950 no
C118 H1182 0.950 no
O119 C120 1.374(7) yes
C120 C121 1.371(8) yes
C120 C125 1.408(7) yes
C121 C122 1.383(8) yes
C121 H1211 0.950 no
C122 C123 1.392(7) yes
C122 H1221 0.950 no
C123 C124 1.382(8) yes
C123 O126 1.358(7) yes
C124 C125 1.360(8) yes
C124 H1241 0.950 no
C125 H1251 0.950 no
O126 C127 1.421(6) yes
C127 C128 1.504(8) yes
C127 H1271 0.950 no
C127 H1272 0.950 no
C128 O129 1.366(7) yes
C128 H1281 0.950 no
C128 H1282 0.950 no
O129 C130 1.486(9) yes
C130 C131 1.408(12) yes
C130 H1301 0.950 no
C130 H1302 0.950 no
C131 C132 1.329(11) yes
C131 H1311 0.950 no
C132 C133 1.479(12) yes
C132 H1321 0.950 no
C133 O134 1.436(10) yes
C133 H1331 0.950 no
C133 H1332 0.950 no
O134 C135 1.421(8) yes
C135 C136 1.509(9) yes
C135 H1351 0.950 no
C135 H1352 0.950 no
C136 O137 1.418(9) yes
C136 H1361 0.950 no
C136 H1362 0.950 no
O137 C138 1.377(8) yes
C138 C139 1.378(11) yes
C138 C143 1.369(10) yes
C139 C140 1.423(10) yes
C139 H1391 0.950 no
C140 C141 1.384(9) yes
C140 H1401 0.950 no
C141 C142 1.415(10) yes
C141 O144 1.393(7) yes
C142 C143 1.374(9) yes
C142 H1421 0.950 no
C143 H1431 0.950 no
O144 C145 1.419(6) yes
C145 C146 1.505(7) yes
C145 H1451 0.950 no
C145 H1452 0.950 no
C146 N147 1.445(6) yes
C146 H1461 0.950 no
C146 H1462 0.950 no
N147 C148 1.347(6) yes
N147 H1471 0.900 no
C148 O149 1.243(6) yes
C149 H1491 0.950 no
C149 H1492 0.950 no
O201 H201 0.879 no
O201 H202 0.871 no
O301 H301 0.854 no
O301 H302 0.870 no

loop_
_geom_hbond_atom_site_label_D
_geom_hbond_atom_site_label_H
_geom_hbond_atom_site_label_A
_geom_hbond_site_symmetry_A
_geom_hbond_angle_DHA
_geom_hbond_distance_DH
_geom_hbond_distance_HA
_geom_hbond_distance_DA
_geom_hbond_publ_flag
C15 H151 O149 2_766 167 0.95 2.42 3.358(9) yes
O201 H201 O65 1_455 178 0.88 2.57 3.451(9) yes
O201 H202 O77 4_645 178 0.87 1.92 2.792(9) yes
O301 H302 O41 4_655 179 0.87 2.18 3.051(9) yes
C32 H322 C133 2_666 155 0.95 2.55 3.434(9) yes
C55 H551 O41 1_655 148 0.95 2.54 3.380(9) yes
C107 H1071 O22 . 166 0.95 2.43 3.361(9) yes
C107 H1072 O62 . 171 0.95 2.38 3.317(9) yes
C109 H1091 O40 . 141 0.95 2.27 3.070(9) yes
C118 H1181 O301 . 158 0.95 2.60 3.498(9) yes
C124 H1241 O149 1_455 151 0.95 2.48 3.338(9) yes
C133 H1332 O137 . 123 0.95 2.47 3.083(9) yes
